data_2108976
loop_
_publ_author_name
'Aree, Thammarat'
'McMonagle, Charles J.'
'Michalchuk, Adam A. L.'
'Chernyshov, Dmitry'

_publ_section_title
;
 Low-frequency lattice vibrations from atomic displacement parameters of
 \a-FOX-7, a high energy density material
;
_journal_coeditor_code WU5002
_journal_issue 3
_journal_name_full 'Acta Crystallographica Section B'
_journal_page_first
;
;
_journal_paper_doi 10.1107/S2052520622002700
_journal_volume 78
_journal_year 2022
_chemical_formula_moiety 'C2 H4 N4 O4'
_chemical_formula_sum 'C2 H4 N4 O4'
_chemical_formula_weight 148.079
_chemical_name_systematic 1,1-Diamino-2,2-dinitroethylene
_space_group_crystal_system monoclinic
_space_group_IT_number 14
_space_group_name_Hall '-P 2yn'
_space_group_name_H-M_alt 'P 1 21/n 1'
_atom_sites_solution_primary notdet
_audit_creation_method
;
Olex2 1.3
(compiled 2020.11.12 svn.r5f609507 for OlexSys, GUI svn.r6408)
;
_cell_angle_alpha 90
_cell_angle_beta 90.618(2)
_cell_angle_gamma 90
_cell_formula_units_Z 4
_cell_length_a 6.94840(10)
_cell_length_b 6.6942(2)
_cell_length_c 11.3547(4)
_cell_measurement_reflns_used 670
_cell_measurement_temperature 360
_cell_measurement_theta_max 28.8250
_cell_measurement_theta_min 3.2960
_cell_volume 528.12(3)
_computing_cell_refinement
;
CrysAlisPro 1.171.40.67a (Rigaku OD, 2019)
;
_computing_data_collection
;
CrysAlisPro 1.171.40.67a (Rigaku OD, 2019)
;
_computing_data_reduction
;
CrysAlisPro 1.171.40.67a (Rigaku OD, 2019)
;
_computing_molecular_graphics
;
Olex2 1.3 (Dolomanov <i>et al.</i>,  2009)
;
_computing_publication_material
;
Olex2 1.3 (Dolomanov <i>et al.</i>,  2009)
;
_computing_structure_refinement
;
olex2.refine 1.3 (Bourhis <i>et al.</i>,  2015)
;
_diffrn_ambient_temperature 360.0
_diffrn_detector 'Hybrid Pixel Array Detector'
_diffrn_detector_area_resol_mean 5.8140
_diffrn_measured_fraction_theta_full 0.9065
_diffrn_measured_fraction_theta_max 0.6651
_diffrn_measurement_device 'one-circle diffractometer'
_diffrn_measurement_device_type PILATUS@SNBL
_diffrn_measurement_method '\w scans'
_diffrn_radiation_monochromator 'silicon 111'
_diffrn_radiation_probe x-ray
_diffrn_radiation_type synchrotron
_diffrn_radiation_wavelength 0.66418
_diffrn_reflns_av_R_equivalents 0.0500
_diffrn_reflns_av_unetI/netI 0.0685
_diffrn_reflns_limit_h_max 11
_diffrn_reflns_limit_h_min -11
_diffrn_reflns_limit_k_max 10
_diffrn_reflns_limit_k_min -10
_diffrn_reflns_limit_l_max 13
_diffrn_reflns_limit_l_min -13
_diffrn_reflns_number 4982
_diffrn_reflns_theta_full 23.4849
_diffrn_reflns_theta_max 32.87
_diffrn_reflns_theta_min 3.20
_diffrn_source
;
European Synchrotron Radiation Facility (ESRF), BM01 - The Swiss-Norwegian
Beamlines
;
_exptl_absorpt_coefficient_mu 0.149
_exptl_absorpt_correction_T_max 1.00000
_exptl_absorpt_correction_T_min 0.38485
_exptl_absorpt_correction_type multi-scan
_exptl_absorpt_process_details
;
CrysAlisPro 1.171.40.67a (Rigaku OD, 2019)
Empirical absorption correction using spherical harmonics,
implemented in SCALE3 ABSPACK scaling algorithm.
;
_exptl_crystal_colour 'clear yellow'
_exptl_crystal_density_diffrn 1.862
_exptl_crystal_description block
_exptl_crystal_F_000 304.164
_exptl_crystal_size_max 0.2
_exptl_crystal_size_mid 0.1
_exptl_crystal_size_min 0.1
_refine_diff_density_max 0.6812
_refine_diff_density_min -0.5005
_refine_ls_goodness_of_fit_ref 1.0073
_refine_ls_hydrogen_treatment refall
_refine_ls_matrix_type full
_refine_ls_number_constraints 0
_refine_ls_number_parameters 127
_refine_ls_number_reflns 1607
_refine_ls_number_restraints 93
_refine_ls_restrained_S_all 0.9771
_refine_ls_R_factor_all 0.1182
_refine_ls_R_factor_gt 0.0949
_refine_ls_shift/su_max 0.0001
_refine_ls_shift/su_mean 0.0000
_refine_ls_structure_factor_coef Fsqd
_refine_ls_weighting_details 'w=1/[\s^2^(Fo^2^)+(0.1986P)^2^] where P=(Fo^2^+2Fc^2^)/3'
_refine_ls_weighting_scheme calc
_refine_ls_wR_factor_gt 0.2478
_refine_ls_wR_factor_ref 0.2870
_reflns_number_gt 1029
_reflns_number_total 1607
_reflns_threshold_expression I>=2u(I)
_cod_data_source_file wu5002sup1.cif
_cod_data_source_block 360
_cod_database_code 2108976

loop_
_space_group_symop_id
_space_group_symop_operation_xyz
1 x,y,z
2 -x+1/2,y+1/2,-z+1/2
3 -x,-y,-z
4 x-1/2,-y-1/2,z-1/2

loop_
_atom_site_type_symbol
_atom_site_label
_atom_site_fract_x
_atom_site_fract_y
_atom_site_fract_z
_atom_site_U_iso_or_equiv
_atom_site_adp_type
_atom_site_occupancy
O O12 0.5811(3) 0.7039(4) 0.5815(2) 0.0648(7) Uani 1.000000
O O11 0.5241(3) 0.5661(3) 0.74855(19) 0.0551(6) Uani 1.000000
O O22 0.1994(3) 0.6692(3) 0.83421(18) 0.0593(6) Uani 1.000000
O O21 -0.0149(2) 0.5665(3) 0.71274(18) 0.0567(6) Uani 1.000000
N N12 0.1474(3) 0.6327(3) 0.73299(18) 0.0417(6) Uani 1.000000
N N11 0.4658(3) 0.6483(3) 0.65797(19) 0.0422(6) Uani 1.000000
N N22 -0.0004(3) 0.7540(3) 0.5100(2) 0.0470(6) Uani 1.000000
H H22a -0.060(6) 0.795(6) 0.431(4) 0.058(9) Uani 1.000000
H H22b -0.106(7) 0.720(7) 0.578(4) 0.065(11) Uani 1.000000
N N21 0.2995(4) 0.7985(4) 0.4401(2) 0.0564(7) Uani 1.000000
H H21a 0.236(6) 0.840(7) 0.369(4) 0.078(13) Uani 1.000000
H H21b 0.431(6) 0.799(6) 0.462(4) 0.062(10) Uani 1.000000
C C2 0.1881(3) 0.7415(3) 0.5267(2) 0.0379(6) Uani 1.000000
C C1 0.2707(3) 0.6726(3) 0.6359(2) 0.0397(6) Uani 1.000000

loop_
_atom_site_aniso_label
_atom_site_aniso_U_11
_atom_site_aniso_U_22
_atom_site_aniso_U_33
_atom_site_aniso_U_12
_atom_site_aniso_U_13
_atom_site_aniso_U_23
O12 0.0341(10) 0.1038(17) 0.0565(15) 0.0021(9) -0.0002(9) 0.0141(11)
O11 0.0400(9) 0.0767(13) 0.0482(13) 0.0053(8) -0.0134(8) 0.0106(8)
O22 0.0432(10) 0.0986(16) 0.0359(12) -0.0050(9) -0.0059(8) -0.0039(9)
O21 0.0390(9) 0.0870(14) 0.0440(13) -0.0157(8) -0.0027(8) 0.0024(9)
N12 0.0341(9) 0.0553(10) 0.0355(12) -0.0007(7) -0.0050(7) 0.0023(7)
N11 0.0311(8) 0.0578(10) 0.0376(12) 0.0020(7) -0.0054(7) -0.0005(8)
N22 0.0369(10) 0.0629(12) 0.0410(14) 0.0028(8) -0.0101(9) 0.0033(9)
H22a 0.048(10) 0.08(2) 0.049(6) 0.002(6) -0.014(3) 0.010(5)
H22b 0.043(8) 0.10(3) 0.052(9) 0.005(5) -0.005(4) 0.019(7)
N21 0.0417(12) 0.0832(16) 0.0442(14) 0.0014(10) -0.0041(9) 0.0125(10)
H21a 0.048(10) 0.14(3) 0.052(7) -0.003(6) -0.007(3) 0.033(7)
H21b 0.042(4) 0.09(3) 0.057(12) 0.000(3) -0.006(2) 0.016(7)
C2 0.0337(10) 0.0469(10) 0.0331(13) 0.0017(7) -0.0050(8) 0.0014(8)
C1 0.0325(9) 0.0499(11) 0.0365(13) -0.0004(7) -0.0077(8) 0.0032(8)

loop_
_atom_type_symbol
_atom_type_scat_dispersion_source
_atom_type_scat_dispersion_real
_atom_type_scat_dispersion_imag
_atom_type_scat_source
H custom 0.00000 0.00000 'NoSpherA2: Chem.Sci. 2021, DOI:10.1039/D0SC05526C'
C custom 0.00280 0.00140 'NoSpherA2: Chem.Sci. 2021, DOI:10.1039/D0SC05526C'
O custom 0.00970 0.00540 'NoSpherA2: Chem.Sci. 2021, DOI:10.1039/D0SC05526C'
N custom 0.00560 0.00290 'NoSpherA2: Chem.Sci. 2021, DOI:10.1039/D0SC05526C'

loop_
_geom_angle_atom_site_label_1
_geom_angle_atom_site_label_2
_geom_angle_atom_site_label_3
_geom_angle_site_symmetry_1
_geom_angle_site_symmetry_3
_geom_angle
_geom_angle_publ_flag
O21 N12 O22 . . 120.5(2) ?
C1 N12 O22 . . 120.87(19) ?
C1 N12 O21 . . 118.6(2) ?
O11 N11 O12 . . 120.5(2) ?
C1 N11 O12 . . 118.4(2) ?
C1 N11 O11 . . 121.0(2) ?
N21 C2 N22 . . 117.6(2) ?
C1 C2 N22 . . 122.0(2) ?
C1 C2 N21 . . 120.4(2) ?
N11 C1 N12 . . 115.6(2) ?
C2 C1 N12 . . 119.24(19) ?
C2 C1 N11 . . 125.1(2) ?

loop_
_geom_bond_atom_site_label_1
_geom_bond_atom_site_label_2
_geom_bond_site_symmetry_2
_geom_bond_distance
_geom_bond_publ_flag
O12 N11 . 1.245(3) ?
O11 N11 . 1.231(3) ?
O22 N12 . 1.226(3) ?
O21 N12 . 1.231(2) ?
N12 C1 . 1.428(3) ?
N11 C1 . 1.385(3) ?
N22 C2 . 1.324(3) ?
N21 C2 . 1.315(4) ?
C2 C1 . 1.437(3) ?

loop_
_geom_torsion_atom_site_label_1
_geom_torsion_atom_site_label_2
_geom_torsion_atom_site_label_3
_geom_torsion_atom_site_label_4
_geom_torsion_site_symmetry_1
_geom_torsion_site_symmetry_2
_geom_torsion_site_symmetry_3
_geom_torsion_site_symmetry_4
_geom_torsion
_geom_torsion_publ_flag
O12 N11 C1 N12 . . . . -171.5(2) ?
O12 N11 C1 C2 . . . . 5.8(3) ?
O11 N11 C1 N12 . . . . 11.6(2) ?
O11 N11 C1 C2 . . . . -171.1(2) ?
O22 N12 C1 N11 . . . . 33.4(2) ?
O22 N12 C1 C2 . . . . -144.0(2) ?
O21 N12 C1 N11 . . . . -148.8(2) ?
O21 N12 C1 C2 . . . . 33.8(2) ?
N12 C1 C2 N22 . . . . -5.6(2) ?
N12 C1 C2 N21 . . . . 173.1(2) ?
N11 C1 C2 N22 . . . . 177.3(2) ?
N11 C1 C2 N21 . . . . -4.0(3) ?
